data_4519144
loop_
_publ_author_name
'Takahashi, Rikuro'
'Seo, Tamae'
'Kubota, Koji'
'Ito, Hajime'

_publ_section_title
;
 Palladium-Catalyzed Solid-State Polyfluoroarylation of Aryl Halides Using
 Mechanochemistry
;
_journal_name_full 'ACS Catalysis'
_journal_page_first 14803
_journal_page_last 14810
_journal_paper_doi 10.1021/acscatal.1c03731
_journal_year 2021
_chemical_formula_moiety '2(C20 H3 F10)'
_chemical_formula_sum 'C40 H6 F20'
_chemical_formula_weight 866.45
_space_group_crystal_system triclinic
_space_group_IT_number 2
_space_group_name_Hall '-P 1'
_space_group_name_H-M_alt 'P -1'
_atom_sites_solution_hydrogens geom
_atom_sites_solution_primary dual
_audit_creation_date 2021-02-06
_audit_creation_method
;
Olex2 1.2
(compiled 2018.05.29 svn.r3508 for OlexSys, GUI svn.r5506)
;
_cell_angle_alpha 82.0530(10)
_cell_angle_beta 83.462(2)
_cell_angle_gamma 83.034(2)
_cell_formula_units_Z 2
_cell_length_a 4.39520(10)
_cell_length_b 18.1094(3)
_cell_length_c 19.3056(3)
_cell_measurement_reflns_used 12497
_cell_measurement_temperature 123
_cell_measurement_theta_max 76.3720
_cell_measurement_theta_min 3.1590
_cell_volume 1503.24(5)
_computing_cell_refinement 'CrysAlisPro 1.171.40.53 (Rigaku OD, 2019)'
_computing_data_collection 'CrysAlisPro 1.171.40.53 (Rigaku OD, 2019)'
_computing_data_reduction 'CrysAlisPro 1.171.40.53 (Rigaku OD, 2019)'
_computing_molecular_graphics 'Olex2 (Dolomanov et al., 2009)'
_computing_publication_material 'Olex2 (Dolomanov et al., 2009)'
_computing_structure_refinement 'ShelXL (Sheldrick, 2015)'
_computing_structure_solution 'ShelXT (Sheldrick, 2015)'
_diffrn_ambient_temperature 123
_diffrn_detector 'CCD plate'
_diffrn_detector_area_resol_mean 10.0000
_diffrn_detector_type HyPix
_diffrn_measured_fraction_theta_full 0.956
_diffrn_measured_fraction_theta_max 0.910
_diffrn_measurement_details
;
List of Runs (angles in degrees, time in seconds):

  # Type    Start    End  Width  t~exp~   \w     \q     \k     \f   Frames
--------------------------------------------------------------------------
  1  \w   -119.00 -62.00   0.50    2.70    --  -49.15  -9.00 100.00  114
  2  \w    -68.00 -41.00   0.50    2.70    --  -49.15 -57.00  60.00   54
  3  \w    -58.00 -32.00   0.50    2.70    --  -49.15 -68.00  37.70   52
  4  \w    -60.00 -34.00   0.50    2.70    --  -49.15 -62.00  25.62   52
  5  \w    -54.00 -28.00   0.50    2.70    --  -49.15 -77.00 -30.00   52
  6  \w    -57.00 -28.00   0.50    2.70    --  -49.15 -77.00 -60.00   58
  7  \w    -63.00 -36.00   0.50    2.70    --  -49.15 -57.00 -30.00   54
  8  \w    -61.00 -28.00   0.50    2.70    --  -49.15 -77.00   0.00   66
  9  \w    -71.00 -44.00   0.50    2.70    --  -49.15 -37.00  30.00   54
 10  \w    -11.00  21.00   0.50    2.70    --  -49.15  19.00  30.00   64
 11  \w    -64.00 -31.00   0.50    2.70    -- -102.00  57.00 -90.00   66
 12  \w   -112.00 -86.00   0.50    2.70    -- -102.00 -64.00  58.18   52
 13  \w   -105.00 -80.00   0.50    2.70    -- -102.00 -82.00  74.69   50
 14  \w   -109.00 -83.00   0.50    2.70    -- -102.00 -73.00  36.15   52
 15  \w   -112.00 -87.00   0.50    2.70    -- -102.00 -62.00  31.78   50
 16  \w   -106.00 -81.00   0.50    2.70    -- -102.00 -77.00  30.00   50
 17  \w   -110.00 -81.00   0.50    2.70    -- -102.00 -77.00  60.00   58
 18  \w   -106.00 -80.00   0.50    2.70    -- -102.00 -80.00  86.75   52
 19  \w   -108.00 -81.00   0.50    2.70    -- -102.00 -78.00  23.82   54
 20  \w   -108.00 -81.00   0.50    2.70    -- -102.00 -77.00 -30.00   54
 21  \w   -108.00 -82.00   0.50    2.70    -- -102.00 -76.00  -4.56   52
 22  \w   -108.00 -81.00   0.50    2.70    -- -102.00 -77.00 -13.87   54
 23  \w   -108.00 -82.00   0.50    2.70    -- -102.00 -75.00 -42.81   52
 24  \w   -106.00 -80.00   0.50    2.70    -- -102.00 -82.00 -45.53   52
 25  \w   -111.00 -85.00   0.50    2.70    -- -102.00 -68.00 -32.04   52
 26  \w   -116.00 -89.00   0.50    2.70    -- -102.00 -57.00 -60.00   54
 27  \w   -108.00 -83.00   0.50    2.70    -- -102.00 -73.00 -61.70   50
 28  \w   -108.00 -81.00   0.50    2.70    -- -102.00 -77.00   0.00   54
 29  \w   -108.00 -83.00   0.50    2.70    -- -102.00 -73.00  41.40   50
 30  \w   -108.00 -81.00   0.50    2.70    -- -102.00 -77.00  90.00   54
 31  \w   -107.00 -82.00   0.50    2.70    -- -102.00 -78.00  39.18   50
 32  \w   -107.00 -81.00   0.50    2.70    -- -102.00 -78.00  27.30   52
 33  \w   -116.00 -85.00   0.50    2.70    -- -102.00 -67.00  82.40   62
 34  \w   -121.00 -84.00   0.50    2.70    -- -102.00 -70.00   3.29   74
 35  \w   -114.00 -88.00   0.50    2.70    -- -102.00 -59.00 -49.25   52
 36  \w   -116.00 -86.00   0.50    2.70    -- -102.00 -65.00 -22.98   60
 37  \w   -123.00 -88.00   0.50    2.70    -- -102.00 -59.00  55.26   70
 38  \w   -118.00 -82.00   0.50    2.70    -- -102.00 -74.00  98.37   72
 39  \w   -138.00 -89.00   0.50    2.70    -- -102.00 -57.00  30.00   98
 40  \w   -149.00-114.00   0.50    2.70    -- -102.00 -77.00  30.00   70
 41  \w   -151.00 -85.00   0.50    2.70    -- -102.00 -68.00 105.17  132
 42  \w   -167.00-130.00   0.50    2.70    -- -102.00 -59.00  55.26   74
 43  \w   -172.00-129.00   0.50    2.70    -- -102.00  -9.00 100.00   86
 44  \w   -167.00-142.00   0.50    2.70    -- -102.00 -62.00  31.78   50
 45  \w   -173.00 -89.00   0.50    2.70    -- -102.00 -56.00   7.48  168
 46  \w   -167.00-141.00   0.50    2.70    -- -102.00 -80.00  86.75   52
 47  \w   -173.00-114.00   0.50    2.70    -- -102.00 -82.00  74.69  118
 48  \w   -174.00 -88.00   0.50    2.70    -- -102.00 -62.00  -9.77  172
 49  \w   -170.00-143.00   0.50    2.70    -- -102.00 -73.00 -61.70   54
 50  \w   -172.00 -95.00   0.50    2.70    -- -102.00 -37.00 -90.00  154
 51  \w   -173.00-148.00   0.50    2.70    -- -102.00 -77.00 -30.00   50
 52  \w   -173.00-147.00   0.50    2.70    -- -102.00 -77.00 -13.87   52
 53  \w   -173.00-145.00   0.50    2.70    -- -102.00 -76.00  -4.56   56
 54  \w     24.00  94.00   0.50    2.70    --   49.15-125.00 -60.00  140
 55  \w     36.00 108.00   0.50    2.70    --  102.75-125.00  30.00  144
 56  \w     41.00 105.00   0.50    2.70    --  102.75 -99.00  60.00  128
 57  \w     41.00 107.00   0.50    2.70    --   49.15   9.00 -84.00  132
 58  \w    127.00 152.00   0.50    2.70    --  102.75   9.00 -84.00   50
 59  \w    149.00 174.00   0.50    2.70    --  102.75  77.00 -30.00   50
 60  \w    129.00 154.00   0.50    2.70    --  102.75  77.00  60.00   50
 61  \w     82.00 109.00   0.50    2.70    --  102.75  77.00 -60.00   54
 62  \w     83.00 108.00   0.50    2.70    --  102.75  77.00   0.00   50
 63  \w     84.00 109.00   0.50    2.70    --  102.75  77.00  60.00   50
 64  \w     83.00 108.00   0.50    2.70    --  102.75  77.00 -30.00   50
 65  \w     82.00 109.00   0.50    2.70    --  102.75  77.00 -90.00   54
 66  \w     41.00  68.00   0.50    2.70    --   49.15  57.00  30.00   54
 67  \w     42.00 106.00   0.50    2.70    --   49.15  19.00  30.00  128
 68  \w     49.00  76.00   0.50    2.70    --   49.15  37.00 -60.00   54
 69  \w     32.00  71.00   0.50    2.70    --   49.15  77.00 -30.00   78
 70  \w     32.00  57.00   0.50    2.70    --   49.15  77.00   0.00   50
 71  \w     31.00  57.00   0.50    2.70    --   49.15  77.00  60.00   52
 72  \w     31.00  58.00   0.50    2.70    --   49.15  77.00  90.00   54
 73  \w     31.00  56.00   0.50    2.70    --   49.15  77.00  30.00   50
 74  \w     34.00  66.00   0.50    2.70    --  102.75 -57.00 -60.00   64
 75  \w     44.00 101.00   0.50    2.70    --  102.75 -99.00 -60.00  114
 76  \w     41.00  80.00   0.50    2.70    --  102.75 -99.00  30.00   78
;
_diffrn_measurement_device 'four-circle diffractometer'
_diffrn_measurement_device_type 'XtaLAB Synergy R, DW system, HyPix'
_diffrn_measurement_method '\w scans'
_diffrn_orient_matrix_type 'CrysAlisPro convention (1999,Acta A55,543-557)'
_diffrn_orient_matrix_UB_11 -0.0050377000
_diffrn_orient_matrix_UB_12 0.0848371000
_diffrn_orient_matrix_UB_13 0.0023005000
_diffrn_orient_matrix_UB_21 -0.0289697000
_diffrn_orient_matrix_UB_22 -0.0134724000
_diffrn_orient_matrix_UB_23 0.0809226000
_diffrn_orient_matrix_UB_31 0.3537051000
_diffrn_orient_matrix_UB_32 -0.0091874000
_diffrn_orient_matrix_UB_33 -0.0013580000
_diffrn_radiation_monochromator mirror
_diffrn_radiation_probe x-ray
_diffrn_radiation_type CuK\a
_diffrn_radiation_wavelength 1.54184
_diffrn_reflns_av_R_equivalents 0.0626
_diffrn_reflns_av_unetI/netI 0.0345
_diffrn_reflns_Laue_measured_fraction_full 0.956
_diffrn_reflns_Laue_measured_fraction_max 0.910
_diffrn_reflns_limit_h_max 5
_diffrn_reflns_limit_h_min -4
_diffrn_reflns_limit_k_max 22
_diffrn_reflns_limit_k_min -22
_diffrn_reflns_limit_l_max 24
_diffrn_reflns_limit_l_min -24
_diffrn_reflns_number 30266
_diffrn_reflns_point_group_measured_fraction_full 0.956
_diffrn_reflns_point_group_measured_fraction_max 0.910
_diffrn_reflns_theta_full 67.684
_diffrn_reflns_theta_max 76.514
_diffrn_reflns_theta_min 2.322
_diffrn_source 'Rotating-anode X-ray tube'
_diffrn_source_type 'Rigaku (Cu) X-ray Source'
_exptl_absorpt_coefficient_mu 1.804
_exptl_absorpt_correction_T_max 1.00000
_exptl_absorpt_correction_T_min 0.85265
_exptl_absorpt_correction_type multi-scan
_exptl_absorpt_process_details
;
CrysAlisPro 1.171.40.53 (Rigaku Oxford Diffraction, 2019)
Empirical absorption correction using spherical harmonics,
 implemented in SCALE3 ABSPACK scaling algorithm.
;
_exptl_crystal_colour 'clear colourless'
_exptl_crystal_colour_lustre clear
_exptl_crystal_colour_primary colourless
_exptl_crystal_density_diffrn 1.914
_exptl_crystal_description needle
_exptl_crystal_F_000 852
_exptl_crystal_size_max 0.25
_exptl_crystal_size_mid 0.05
_exptl_crystal_size_min 0.05
_refine_diff_density_max 0.378
_refine_diff_density_min -0.410
_refine_diff_density_rms 0.089
_refine_ls_extinction_method none
_refine_ls_goodness_of_fit_ref 1.111
_refine_ls_hydrogen_treatment constr
_refine_ls_matrix_type full
_refine_ls_number_parameters 541
_refine_ls_number_reflns 5776
_refine_ls_number_restraints 0
_refine_ls_restrained_S_all 1.111
_refine_ls_R_factor_all 0.0676
_refine_ls_R_factor_gt 0.0506
_refine_ls_shift/su_max 0.000
_refine_ls_shift/su_mean 0.000
_refine_ls_structure_factor_coef Fsqd
_refine_ls_weighting_details 'w=1/[\s^2^(Fo^2^)+(0.0716P)^2^+2.2264P] where P=(Fo^2^+2Fc^2^)/3'
_refine_ls_weighting_scheme calc
_refine_ls_wR_factor_gt 0.1287
_refine_ls_wR_factor_ref 0.1637
_reflns_Friedel_coverage 0.000
_reflns_number_gt 4608
_reflns_number_total 5776
_reflns_threshold_expression 'I > 2\s(I)'
_twin_special_details
;
Component 2 rotated by 4.3132\% 
 around [0.09 0.87 -0.49] (reciprocal) or [0.77 0.53 -0.34] (direct)
;
_cod_data_source_file cs1c03731_si_002.cif
_cod_data_source_block rik-805_twin1_hklf4
_cod_database_code 4519144
_shelx_shelxl_version_number 2018/3
_chemical_oxdiff_formula 'C H F'
_shelx_space_group_comment
;
The symmetry employed for this shelxl refinement is uniquely defined
by the following loop, which should always be used as a source of
symmetry information in preference to the above space-group names.
They are only intended as comments.
;
_shelx_estimated_absorpt_t_max 0.915
_shelx_estimated_absorpt_t_min 0.661
_olex2_refinement_description
;
1. Fixed Uiso
 At 1.2 times of:
  All C(H) groups
2.a Aromatic/amide H refined with riding coordinates:
 C015(H015), C016(H016), C019(H019), C01C(H01C), C01I(H01I), C01L(H01L)
;
_olex2_submission_special_instructions 'No special instructions were received'
_oxdiff_exptl_absorpt_empirical_details
;
Empirical correction (ABSPACK) includes:
- Absorption correction using spherical harmonics
- Frame scaling
;
_oxdiff_exptl_absorpt_empirical_full_max 2.081
_oxdiff_exptl_absorpt_empirical_full_min 0.687
_oxdiff_twin_integration_method simultaneous
_oxdiff_twin_items 2

loop_
_space_group_symop_operation_xyz
'x, y, z'
'-x, -y, -z'

loop_
_atom_site_label
_atom_site_type_symbol
_atom_site_fract_x
_atom_site_fract_y
_atom_site_fract_z
_atom_site_U_iso_or_equiv
_atom_site_adp_type
_atom_site_occupancy
_atom_site_site_symmetry_order
_atom_site_calc_flag
_atom_site_refinement_flags_posn
_atom_site_refinement_flags_adp
_atom_site_refinement_flags_occupancy
_atom_site_disorder_assembly
_atom_site_disorder_group
F001 F 1.1931(4) -0.18127(10) 0.30923(9) 0.0306(4) Uani 1 1 d . . . . .
F002 F -0.1472(4) 0.54642(10) 0.26358(9) 0.0321(4) Uani 1 1 d . . . . .
F003 F 0.6799(4) 0.36503(10) 0.20677(10) 0.0329(4) Uani 1 1 d . . . . .
F004 F 0.8218(4) 0.68135(10) 0.19076(9) 0.0305(4) Uani 1 1 d . . . . .
F005 F 0.4213(4) -0.24279(11) 0.49252(9) 0.0329(4) Uani 1 1 d . . . . .
F006 F 0.1629(4) -0.04604(10) 0.23652(9) 0.0329(4) Uani 1 1 d . . . . .
F007 F 0.1710(4) 0.74261(11) 0.00758(9) 0.0326(4) Uani 1 1 d . . . . .
F008 F 0.7516(4) 0.13510(10) 0.29320(10) 0.0329(4) Uani 1 1 d . . . . .
F009 F 0.8558(5) 0.82644(11) 0.19333(10) 0.0362(5) Uani 1 1 d . . . . .
F00A F 1.3763(5) -0.32659(11) 0.30646(10) 0.0367(5) Uani 1 1 d . . . . .
F00B F 0.2667(5) 0.17622(11) 0.08550(10) 0.0394(5) Uani 1 1 d . . . . .
F00C F 0.0453(5) 0.04060(11) 0.11762(10) 0.0360(5) Uani 1 1 d . . . . .
F00D F -0.2983(5) 0.45975(11) 0.38240(10) 0.0361(4) Uani 1 1 d . . . . .
F00E F 0.5217(5) 0.27825(11) 0.32624(11) 0.0404(5) Uani 1 1 d . . . . .
F00F F 0.6172(5) -0.38772(11) 0.49131(11) 0.0396(5) Uani 1 1 d . . . . .
F00G F 0.5715(5) 0.93150(10) 0.10073(11) 0.0401(5) Uani 1 1 d . . . . .
F00H F 1.1034(5) -0.43140(10) 0.39959(11) 0.0400(5) Uani 1 1 d . . . . .
F00I F 0.0277(5) 0.32371(11) 0.41440(10) 0.0386(5) Uani 1 1 d . . . . .
F00J F 0.2205(5) 0.88781(11) 0.00891(10) 0.0389(5) Uani 1 1 d . . . . .
F00K F 0.6261(5) 0.22162(11) 0.17366(10) 0.0404(5) Uani 1 1 d . . . . .
C00L C 0.8023(7) -0.20514(16) 0.40203(15) 0.0236(6) Uani 1 1 d . . . . .
C00M C 0.4772(7) 0.62356(17) 0.09640(15) 0.0253(6) Uani 1 1 d . . . . .
C00N C 0.2646(7) 0.45781(16) 0.22803(15) 0.0240(6) Uani 1 1 d . . . . .
C00O C 0.6626(7) -0.26081(18) 0.44658(15) 0.0262(6) Uani 1 1 d . . . . .
C00P C 0.2807(7) 0.01963(17) 0.22356(15) 0.0262(6) Uani 1 1 d . . . . .
C00Q C 0.3484(7) 0.76106(17) 0.05319(15) 0.0242(6) Uani 1 1 d . . . . .
C00R C -0.0568(7) 0.43645(17) 0.33864(15) 0.0264(6) Uani 1 1 d . . . . .
C00S C 1.1405(7) -0.30576(18) 0.35293(16) 0.0272(6) Uani 1 1 d . . . . .
C00T C 0.5383(7) 0.59162(17) 0.03315(15) 0.0259(6) Uani 1 1 d . . . . .
C00U C 0.4975(7) 0.70513(17) 0.09842(15) 0.0239(6) Uani 1 1 d . . . . .
C00V C 0.5258(7) -0.01638(16) 0.46757(15) 0.0237(6) Uani 1 1 d . . . . .
C00W C 0.3711(7) 0.47271(16) 0.09608(15) 0.0247(6) Uani 1 1 d . . . . .
C00X C 0.4401(7) 0.02723(17) 0.40407(15) 0.0254(6) Uani 1 1 d . . . . .
C00Y C 0.4517(7) 0.04194(17) 0.27192(15) 0.0248(6) Uani 1 1 d . . . . .
C00Z C 0.0238(7) 0.48030(17) 0.27659(16) 0.0262(6) Uani 1 1 d . . . . .
C010 C 0.4304(7) 0.38911(17) 0.24797(16) 0.0270(7) Uani 1 1 d . . . . .
C011 C 0.5429(7) 0.85902(17) 0.10046(17) 0.0283(7) Uani 1 1 d . . . . .
C012 C 0.4762(8) 0.51638(17) 0.03240(15) 0.0263(6) Uani 1 1 d . . . . .
C013 C 0.5072(7) -0.00437(17) 0.34057(15) 0.0243(6) Uani 1 1 d . . . . .
C014 C 0.6606(7) -0.09123(17) 0.46705(15) 0.0260(6) Uani 1 1 d . . . . .
C015 C 0.2803(7) 0.10078(17) 0.40827(15) 0.0263(6) Uani 1 1 d . . . . .
H015 H 0.207058 0.128787 0.367014 0.032 Uiso 1 1 calc R . . . .
C016 C 0.3320(8) 0.36887(17) 0.03104(16) 0.0277(7) Uani 1 1 d . . . . .
H016 H 0.275525 0.319945 0.030621 0.033 Uiso 1 1 calc R . . . .
C017 C 0.6962(7) -0.12363(16) 0.40368(15) 0.0245(6) Uani 1 1 d . . . . .
C018 C 0.6649(7) 0.73060(17) 0.14547(15) 0.0256(6) Uani 1 1 d . . . . .
C019 C 0.3889(7) 0.57901(17) 0.15857(15) 0.0254(6) Uani 1 1 d . . . . .
H019 H 0.358718 0.600344 0.201433 0.030 Uiso 1 1 calc R . . . .
C01A C 1.0011(8) -0.35866(17) 0.39943(17) 0.0300(7) Uani 1 1 d . . . . .
C01B C 0.5689(7) 0.11066(17) 0.25204(16) 0.0259(6) Uani 1 1 d . . . . .
C01C C 0.2312(7) 0.13133(18) 0.46913(16) 0.0271(6) Uani 1 1 d . . . . .
H01C H 0.123467 0.180028 0.469826 0.032 Uiso 1 1 calc R . . . .
C01D C 0.3437(7) 0.50388(17) 0.15951(15) 0.0249(6) Uani 1 1 d . . . . .
C01E C 1.0421(7) -0.23081(17) 0.35443(15) 0.0266(7) Uani 1 1 d . . . . .
C01F C 0.2174(7) 0.06398(18) 0.16097(16) 0.0276(7) Uani 1 1 d . . . . .
C01G C 0.3299(8) 0.13232(19) 0.14502(16) 0.0310(7) Uani 1 1 d . . . . .
C01H C 0.3541(8) 0.34412(17) 0.30972(16) 0.0283(7) Uani 1 1 d . . . . .
C01I C 0.6255(7) -0.07905(16) 0.34150(15) 0.0254(6) Uani 1 1 d . . . . .
H01I H 0.659208 -0.100396 0.298644 0.030 Uiso 1 1 calc R . . . .
C01J C 0.3695(8) 0.83622(18) 0.05355(16) 0.0297(7) Uani 1 1 d . . . . .
C01K C 0.5066(8) 0.15624(18) 0.19026(17) 0.0303(7) Uani 1 1 d . . . . .
C01L C 0.2881(8) 0.39916(18) 0.09172(16) 0.0286(7) Uani 1 1 d . . . . .
H01L H 0.199803 0.371208 0.132808 0.034 Uiso 1 1 calc R . . . .
C01M C 0.7590(8) -0.33647(17) 0.44639(16) 0.0284(7) Uani 1 1 d . . . . .
C01N C 0.6864(7) 0.80563(17) 0.14758(16) 0.0276(7) Uani 1 1 d . . . . .
C01O C 0.1078(8) 0.36753(18) 0.35475(16) 0.0302(7) Uani 1 1 d . . . . .

loop_
_atom_site_aniso_label
_atom_site_aniso_U_11
_atom_site_aniso_U_22
_atom_site_aniso_U_33
_atom_site_aniso_U_23
_atom_site_aniso_U_13
_atom_site_aniso_U_12
F001 0.0358(11) 0.0300(9) 0.0258(9) -0.0012(7) 0.0001(7) -0.0079(8)
F002 0.0383(11) 0.0284(9) 0.0268(9) -0.0003(7) -0.0021(7) 0.0026(8)
F003 0.0362(11) 0.0291(9) 0.0326(10) -0.0063(8) 0.0003(8) -0.0017(8)
F004 0.0365(11) 0.0307(9) 0.0247(9) 0.0002(7) -0.0103(7) -0.0025(8)
F005 0.0342(11) 0.0357(10) 0.0273(9) -0.0032(8) 0.0035(7) -0.0052(8)
F006 0.0414(11) 0.0324(10) 0.0274(9) -0.0003(8) -0.0074(8) -0.0140(8)
F007 0.0372(11) 0.0355(10) 0.0274(9) -0.0021(8) -0.0117(8) -0.0066(8)
F008 0.0410(11) 0.0308(10) 0.0297(9) -0.0051(8) -0.0096(8) -0.0083(8)
F009 0.0456(12) 0.0365(10) 0.0317(10) -0.0114(8) -0.0103(8) -0.0112(9)
F00A 0.0396(12) 0.0389(11) 0.0318(10) -0.0139(8) 0.0021(8) 0.0004(8)
F00B 0.0536(13) 0.0383(11) 0.0233(9) 0.0090(8) -0.0093(8) -0.0032(9)
F00C 0.0423(12) 0.0427(11) 0.0258(9) -0.0037(8) -0.0146(8) -0.0054(9)
F00D 0.0402(11) 0.0418(11) 0.0254(9) -0.0052(8) 0.0055(8) -0.0085(8)
F00E 0.0543(13) 0.0256(10) 0.0384(11) 0.0039(8) -0.0076(9) 0.0009(9)
F00F 0.0506(13) 0.0301(10) 0.0371(11) 0.0055(8) -0.0002(9) -0.0149(9)
F00G 0.0534(13) 0.0239(9) 0.0447(12) -0.0063(8) -0.0031(9) -0.0099(8)
F00H 0.0554(13) 0.0216(9) 0.0435(11) -0.0069(8) -0.0074(9) -0.0009(8)
F00I 0.0544(13) 0.0370(11) 0.0227(9) 0.0080(8) -0.0004(8) -0.0143(9)
F00J 0.0487(13) 0.0289(10) 0.0368(11) 0.0041(8) -0.0118(9) 0.0023(8)
F00K 0.0562(13) 0.0303(10) 0.0353(11) 0.0025(8) -0.0041(9) -0.0149(9)
C00L 0.0296(17) 0.0234(14) 0.0190(13) -0.0040(11) -0.0060(11) -0.0020(12)
C00M 0.0331(17) 0.0234(15) 0.0210(14) -0.0014(11) -0.0050(12) -0.0086(12)
C00N 0.0300(17) 0.0233(14) 0.0191(13) -0.0010(11) -0.0022(11) -0.0064(12)
C00O 0.0257(16) 0.0320(16) 0.0217(14) -0.0066(12) -0.0010(11) -0.0042(12)
C00P 0.0301(17) 0.0281(15) 0.0207(14) -0.0012(12) -0.0013(11) -0.0081(12)
C00Q 0.0257(16) 0.0244(14) 0.0226(14) -0.0024(11) -0.0015(11) -0.0044(12)
C00R 0.0316(18) 0.0287(15) 0.0196(14) -0.0050(12) 0.0004(11) -0.0061(13)
C00S 0.0309(17) 0.0302(16) 0.0224(14) -0.0110(12) -0.0035(12) -0.0007(13)
C00T 0.0339(18) 0.0258(15) 0.0192(14) -0.0029(11) -0.0033(12) -0.0076(13)
C00U 0.0277(17) 0.0253(15) 0.0188(13) -0.0034(11) 0.0020(11) -0.0068(12)
C00V 0.0274(17) 0.0221(14) 0.0216(14) -0.0019(11) -0.0065(11) 0.0004(11)
C00W 0.0327(17) 0.0213(14) 0.0206(14) -0.0025(11) -0.0026(11) -0.0049(12)
C00X 0.0291(17) 0.0251(15) 0.0220(14) -0.0009(11) -0.0066(12) -0.0017(12)
C00Y 0.0277(16) 0.0274(15) 0.0192(14) -0.0045(11) -0.0007(11) -0.0026(12)
C00Z 0.0314(18) 0.0242(15) 0.0237(15) -0.0017(11) -0.0060(12) -0.0042(12)
C010 0.0336(18) 0.0264(15) 0.0224(14) -0.0079(12) 0.0009(12) -0.0067(13)
C011 0.0306(18) 0.0222(14) 0.0315(16) -0.0062(12) 0.0037(12) -0.0038(12)
C012 0.0369(18) 0.0240(15) 0.0191(14) -0.0007(11) -0.0040(11) -0.0095(12)
C013 0.0286(17) 0.0266(15) 0.0186(13) -0.0006(11) -0.0050(11) -0.0061(12)
C014 0.0344(18) 0.0258(15) 0.0188(14) -0.0035(11) -0.0024(12) -0.0070(13)
C015 0.0336(18) 0.0240(15) 0.0207(14) -0.0008(11) -0.0068(12) 0.0006(12)
C016 0.0395(19) 0.0214(14) 0.0234(15) -0.0007(11) -0.0041(12) -0.0092(13)
C017 0.0280(17) 0.0239(14) 0.0218(14) -0.0035(11) -0.0006(11) -0.0048(12)
C018 0.0335(18) 0.0241(15) 0.0194(14) -0.0022(11) -0.0053(12) -0.0015(12)
C019 0.0298(17) 0.0274(15) 0.0201(14) -0.0053(12) -0.0023(11) -0.0052(12)
C01A 0.0386(19) 0.0202(14) 0.0335(17) -0.0058(12) -0.0112(14) -0.0019(13)
C01B 0.0272(17) 0.0274(15) 0.0239(14) -0.0071(12) -0.0029(12) -0.0018(12)
C01C 0.0323(18) 0.0259(15) 0.0231(15) -0.0043(12) -0.0029(12) -0.0022(12)
C01D 0.0291(17) 0.0238(15) 0.0212(14) -0.0003(11) -0.0011(11) -0.0050(12)
C01E 0.0348(18) 0.0280(15) 0.0194(14) -0.0014(11) -0.0057(12) -0.0114(13)
C01F 0.0279(17) 0.0352(17) 0.0206(14) -0.0050(12) -0.0043(12) -0.0032(13)
C01G 0.038(2) 0.0328(17) 0.0197(14) 0.0041(12) -0.0032(12) -0.0017(14)
C01H 0.0340(18) 0.0219(15) 0.0287(16) 0.0009(12) -0.0067(13) -0.0026(12)
C01I 0.0335(18) 0.0228(14) 0.0211(14) -0.0026(11) -0.0049(12) -0.0063(12)
C01J 0.0352(19) 0.0273(16) 0.0249(15) 0.0033(12) -0.0036(12) -0.0031(13)
C01K 0.0332(19) 0.0291(16) 0.0280(16) -0.0019(13) 0.0005(13) -0.0065(13)
C01L 0.0362(18) 0.0278(16) 0.0224(14) 0.0000(12) -0.0005(12) -0.0117(13)
C01M 0.0390(19) 0.0239(15) 0.0232(15) -0.0001(12) -0.0045(12) -0.0098(13)
C01N 0.0312(18) 0.0277(16) 0.0258(15) -0.0056(12) -0.0046(12) -0.0069(13)
C01O 0.0411(19) 0.0294(16) 0.0212(14) 0.0028(12) -0.0043(13) -0.0141(14)

loop_
_atom_type_symbol
_atom_type_description
_atom_type_scat_dispersion_real
_atom_type_scat_dispersion_imag
_atom_type_scat_source
C C 0.0181 0.0091 'International Tables Vol C Tables 4.2.6.8 and 6.1.1.4'
H H 0.0000 0.0000 'International Tables Vol C Tables 4.2.6.8 and 6.1.1.4'
F F 0.0727 0.0534 'International Tables Vol C Tables 4.2.6.8 and 6.1.1.4'

loop_
_geom_angle_atom_site_label_1
_geom_angle_atom_site_label_2
_geom_angle_atom_site_label_3
_geom_angle
_geom_angle_site_symmetry_1
_geom_angle_site_symmetry_3
_geom_angle_publ_flag
C00O C00L C017 122.1(3) . . ?
C00O C00L C01E 115.1(3) . . ?
C01E C00L C017 122.7(3) . . ?
C00T C00M C00U 121.5(3) . . ?
C019 C00M C00T 119.7(3) . . ?
C019 C00M C00U 118.8(3) . . ?
C00Z C00N C01D 122.9(3) . . ?
C010 C00N C00Z 115.3(3) . . ?
C010 C00N C01D 121.8(3) . . ?
F005 C00O C00L 120.3(3) . . ?
F005 C00O C01M 116.6(3) . . ?
C01M C00O C00L 123.1(3) . . ?
F006 C00P C00Y 120.5(3) . . ?
F006 C00P C01F 116.7(3) . . ?
C01F C00P C00Y 122.8(3) . . ?
F007 C00Q C00U 119.9(3) . . ?
F007 C00Q C01J 117.1(3) . . ?
C01J C00Q C00U 122.9(3) . . ?
F00D C00R C00Z 120.3(3) . . ?
F00D C00R C01O 120.1(3) . . ?
C00Z C00R C01O 119.5(3) . . ?
F00A C00S C01A 120.3(3) . . ?
F00A C00S C01E 119.7(3) . . ?
C01A C00S C01E 119.9(3) . . ?
C00M C00T C012 119.1(3) . . ?
C00M C00T C016 122.8(3) . 2_665 ?
C012 C00T C016 118.0(3) . 2_665 ?
C00Q C00U C00M 122.2(3) . . ?
C018 C00U C00M 122.6(3) . . ?
C018 C00U C00Q 115.2(3) . . ?
C00X C00V C00V 119.6(3) . 2_656 ?
C014 C00V C00V 120.1(3) . 2_656 ?
C014 C00V C00X 120.3(3) . . ?
C012 C00W C01L 118.0(3) . . ?
C01D C00W C012 119.1(3) . . ?
C01D C00W C01L 122.9(3) . . ?
C00V C00X C015 118.1(3) . . ?
C013 C00X C00V 118.8(3) . . ?
C013 C00X C015 123.0(3) . . ?
C00P C00Y C013 122.6(3) . . ?
C00P C00Y C01B 115.4(3) . . ?
C01B C00Y C013 122.0(3) . . ?
F002 C00Z C00N 120.5(3) . . ?
F002 C00Z C00R 116.7(3) . . ?
C00R C00Z C00N 122.8(3) . . ?
F003 C010 C00N 119.7(3) . . ?
F003 C010 C01H 117.4(3) . . ?
C01H C010 C00N 122.9(3) . . ?
F00G C011 C01J 121.0(3) . . ?
F00G C011 C01N 120.1(3) . . ?
C01N C011 C01J 119.0(3) . . ?
C00T C012 C00W 120.1(3) . . ?
C00T C012 C012 120.1(3) . 2_665 ?
C00W C012 C012 119.7(3) . 2_665 ?
C00X C013 C00Y 120.6(3) . . ?
C01I C013 C00X 120.0(3) . . ?
C01I C013 C00Y 119.5(3) . . ?
C00V C014 C017 119.4(3) . . ?
C00V C014 C01C 118.7(3) . 2_656 ?
C017 C014 C01C 121.9(3) . 2_656 ?
C01C C015 C00X 122.0(3) . . ?
C01L C016 C00T 121.9(3) . 2_665 ?
C014 C017 C00L 121.4(3) . . ?
C01I C017 C00L 119.2(3) . . ?
C01I C017 C014 119.3(3) . . ?
F004 C018 C00U 120.1(3) . . ?
F004 C018 C01N 116.8(3) . . ?
C01N C018 C00U 123.1(3) . . ?
C00M C019 C01D 121.7(3) . . ?
F00H C01A C00S 120.0(3) . . ?
F00H C01A C01M 120.4(3) . . ?
C00S C01A C01M 119.6(3) . . ?
F008 C01B C00Y 119.9(3) . . ?
F008 C01B C01K 117.2(3) . . ?
C01K C01B C00Y 122.8(3) . . ?
C015 C01C C014 121.0(3) . 2_656 ?
C00W C01D C00N 120.8(3) . . ?
C019 C01D C00N 119.4(3) . . ?
C019 C01D C00W 119.7(3) . . ?
F001 C01E C00L 119.7(3) . . ?
F001 C01E C00S 117.5(3) . . ?
C00S C01E C00L 122.8(3) . . ?
F00C C01F C00P 120.2(3) . . ?
F00C C01F C01G 120.5(3) . . ?
C01G C01F C00P 119.4(3) . . ?
F00B C01G C01F 120.1(3) . . ?
F00B C01G C01K 119.8(3) . . ?
C01F C01G C01K 120.1(3) . . ?
F00E C01H C010 120.3(3) . . ?
F00E C01H C01O 120.0(3) . . ?
C01O C01H C010 119.6(3) . . ?
C013 C01I C017 121.8(3) . . ?
F00J C01J C00Q 120.5(3) . . ?
F00J C01J C011 119.6(3) . . ?
C00Q C01J C011 120.0(3) . . ?
F00K C01K C01B 120.3(3) . . ?
F00K C01K C01G 120.3(3) . . ?
C01G C01K C01B 119.4(3) . . ?
C016 C01L C00W 121.8(3) . . ?
F00F C01M C00O 120.4(3) . . ?
F00F C01M C01A 120.2(3) . . ?
C01A C01M C00O 119.4(3) . . ?
F009 C01N C011 120.0(3) . . ?
F009 C01N C018 120.1(3) . . ?
C011 C01N C018 119.8(3) . . ?
F00I C01O C00R 120.0(3) . . ?
F00I C01O C01H 120.2(3) . . ?
C01H C01O C00R 119.7(3) . . ?

loop_
_geom_bond_atom_site_label_1
_geom_bond_atom_site_label_2
_geom_bond_distance
_geom_bond_site_symmetry_2
_geom_bond_publ_flag
F001 C01E 1.343(3) . ?
F002 C00Z 1.343(4) . ?
F003 C010 1.344(4) . ?
F004 C018 1.344(4) . ?
F005 C00O 1.342(4) . ?
F006 C00P 1.335(3) . ?
F007 C00Q 1.340(3) . ?
F008 C01B 1.342(3) . ?
F009 C01N 1.336(3) . ?
F00A C00S 1.345(4) . ?
F00B C01G 1.340(3) . ?
F00C C01F 1.331(3) . ?
F00D C00R 1.343(4) . ?
F00E C01H 1.343(4) . ?
F00F C01M 1.340(3) . ?
F00G C011 1.335(3) . ?
F00H C01A 1.339(4) . ?
F00I C01O 1.343(3) . ?
F00J C01J 1.343(4) . ?
F00K C01K 1.337(4) . ?
C00L C00O 1.387(4) . ?
C00L C017 1.497(4) . ?
C00L C01E 1.396(5) . ?
C00M C00T 1.407(4) . ?
C00M C00U 1.497(4) . ?
C00M C019 1.394(4) . ?
C00N C00Z 1.393(4) . ?
C00N C010 1.392(5) . ?
C00N C01D 1.492(4) . ?
C00O C01M 1.385(5) . ?
C00P C00Y 1.392(4) . ?
C00P C01F 1.392(4) . ?
C00Q C00U 1.394(4) . ?
C00Q C01J 1.376(4) . ?
C00R C00Z 1.378(4) . ?
C00R C01O 1.379(5) . ?
C00S C01A 1.371(5) . ?
C00S C01E 1.377(5) . ?
C00T C012 1.424(4) . ?
C00T C016 1.437(4) 2_665 ?
C00U C018 1.389(4) . ?
C00V C00V 1.442(6) 2_656 ?
C00V C00X 1.426(4) . ?
C00V C014 1.413(4) . ?
C00W C012 1.429(4) . ?
C00W C01D 1.405(4) . ?
C00W C01L 1.439(4) . ?
C00X C013 1.410(4) . ?
C00X C015 1.437(4) . ?
C00Y C013 1.495(4) . ?
C00Y C01B 1.393(4) . ?
C010 C01H 1.380(4) . ?
C011 C01J 1.381(4) . ?
C011 C01N 1.378(5) . ?
C012 C012 1.441(6) 2_665 ?
C013 C01I 1.387(4) . ?
C014 C017 1.414(4) . ?
C014 C01C 1.440(4) 2_656 ?
C015 C01C 1.351(4) . ?
C016 C01L 1.346(4) . ?
C017 C01I 1.395(4) . ?
C018 C01N 1.380(4) . ?
C019 C01D 1.396(4) . ?
C01A C01M 1.376(5) . ?
C01B C01K 1.388(4) . ?
C01F C01G 1.371(5) . ?
C01G C01K 1.376(4) . ?
C01H C01O 1.372(5) . ?

loop_
_twin_individual_id
_twin_individual_mass_fraction_refined
_oxdiff_twin_reflns_isolated
_oxdiff_twin_reflns_overlapped
_twin_individual_twin_lattice_type
_twin_individual_twin_matrix_11
_twin_individual_twin_matrix_12
_twin_individual_twin_matrix_13
_twin_individual_twin_matrix_21
_twin_individual_twin_matrix_22
_twin_individual_twin_matrix_23
_twin_individual_twin_matrix_31
_twin_individual_twin_matrix_32
_twin_individual_twin_matrix_33
1 0.6813 27852 2462 ref 1.0000 0.0000 0.0000 0.0000 1.0000 0.0000 0.0000 0.0000 1.0000
2 0.3187 28017 2462 nmt 0.9857 0.0085 0.0129 -0.1663 1.0062 -0.0186 -0.2887 0.0298 1.0015
